data_7057130
loop_
_publ_author_name
'Pramanik, Koushik'
'Malpaharia, Pijush'
'Colacio, Enrique'
'Das, Babulal'
'Chandra, Swapan K.'

_publ_section_title
;
 Octadentate flexible ligands as a platform for a variety of homo and
 heterometallic complexes containing diphenoxido and phenoxido/azido
 bridging groups: synthesis, structure and magnetic properties
;
_journal_issue 8
_journal_name_full 'New Journal of Chemistry'
_journal_page_first 6332
_journal_paper_doi 10.1039/C7NJ05112C
_journal_volume 42
_journal_year 2018
_chemical_formula_sum 'C32 H37 N7 Ni2 O4 S2'
_chemical_formula_weight 765.22
_space_group_crystal_system triclinic
_space_group_IT_number 2
_space_group_name_Hall '-P 1'
_space_group_name_H-M_alt 'P -1'
_symmetry_space_group_name_Hall '-P 1'
_symmetry_space_group_name_H-M 'P -1'
_atom_sites_solution_hydrogens mixed
_audit_creation_method SHELXL-2014/7
_audit_update_record
;
2017-08-31 deposited with the CCDC.
2018-03-07 downloaded from the CCDC.
;
_cell_angle_alpha 76.527(5)
_cell_angle_beta 79.072(4)
_cell_angle_gamma 77.323(4)
_cell_formula_units_Z 2
_cell_length_a 10.4384(9)
_cell_length_b 11.4113(10)
_cell_length_c 15.0620(14)
_cell_measurement_reflns_used 5056
_cell_measurement_temperature 296(2)
_cell_measurement_theta_max 24.99
_cell_measurement_theta_min 1.405
_cell_volume 1684.0(3)
_computing_cell_refinement 'Bruker SMART'
_computing_data_collection 'Bruker SMART'
_computing_data_reduction 'Bruker SAINT'
_computing_molecular_graphics 'Bruker SHELXTL'
_computing_publication_material 'Bruker SHELXTL'
_computing_structure_refinement 'SHELXL-2014/7 (Sheldrick, 2014)'
_computing_structure_solution 'SHELXL-2014/7 (Sheldrick, 2014)'
_diffrn_ambient_temperature 296(2)
_diffrn_measured_fraction_theta_full 0.992
_diffrn_measured_fraction_theta_max 0.992
_diffrn_measurement_device_type 'CCD area detector'
_diffrn_measurement_method 'phi and omega scans'
_diffrn_radiation_type MoK\a
_diffrn_radiation_wavelength 0.71073
_diffrn_reflns_av_R_equivalents 0.0190
_diffrn_reflns_av_unetI/netI 0.0215
_diffrn_reflns_Laue_measured_fraction_full 0.992
_diffrn_reflns_Laue_measured_fraction_max 0.992
_diffrn_reflns_limit_h_max 12
_diffrn_reflns_limit_h_min -12
_diffrn_reflns_limit_k_max 13
_diffrn_reflns_limit_k_min -13
_diffrn_reflns_limit_l_max 17
_diffrn_reflns_limit_l_min -17
_diffrn_reflns_number 16281
_diffrn_reflns_point_group_measured_fraction_full 0.992
_diffrn_reflns_point_group_measured_fraction_max 0.992
_diffrn_reflns_theta_full 24.998
_diffrn_reflns_theta_max 24.998
_diffrn_reflns_theta_min 1.405
_exptl_absorpt_coefficient_mu 1.290
_exptl_absorpt_correction_T_max 0.812
_exptl_absorpt_correction_T_min 0.702
_exptl_absorpt_correction_type multi-scan
_exptl_absorpt_process_details 'Face indexing'
_exptl_crystal_colour green
_exptl_crystal_density_diffrn 1.509
_exptl_crystal_description plates
_exptl_crystal_F_000 796
_exptl_crystal_size_max 0.32
_exptl_crystal_size_mid 0.24
_exptl_crystal_size_min 0.18
_refine_diff_density_max 0.662
_refine_diff_density_min -0.807
_refine_diff_density_rms 0.065
_refine_ls_extinction_method none
_refine_ls_goodness_of_fit_ref 1.088
_refine_ls_hydrogen_treatment mixed
_refine_ls_matrix_type full
_refine_ls_number_parameters 437
_refine_ls_number_reflns 5904
_refine_ls_number_restraints 0
_refine_ls_restrained_S_all 1.088
_refine_ls_R_factor_all 0.0411
_refine_ls_R_factor_gt 0.0359
_refine_ls_shift/su_max 0.001
_refine_ls_shift/su_mean 0.000
_refine_ls_structure_factor_coef Fsqd
_refine_ls_weighting_details 'w=1/[\s^2^(Fo^2^)+(0.0644P)^2^+1.2822P] where P=(Fo^2^+2Fc^2^)/3'
_refine_ls_weighting_scheme calc
_refine_ls_wR_factor_gt 0.1087
_refine_ls_wR_factor_ref 0.1144
_reflns_Friedel_coverage 0.000
_reflns_number_gt 5256
_reflns_number_total 5904
_reflns_threshold_expression 'I > 2\s(I)'
_cod_data_source_file c7nj05112c2.cif
_cod_data_source_block SKC-11G_0m
_cod_depositor_comments
;
The following automatic conversions were performed:

'_exptl_absorpt_correction_type' value 'Multi-scan' changed to
'multi-scan' according to
/home/data/users/saulius/crontab/automatic-downloads/rss-feeds/RSC/lib/dictionaries/cif_core.dic
dictionary named 'cif_core.dic' version 2.4.2 from 2011-04-26.

Automatic conversion script
Id: cif_fix_values 4973 2017-02-22 13:04:09Z antanas 

 Adding full bibliography for 7057128--7057135.cif.
;
_cod_database_code 7057130
_shelx_shelxl_version_number 2014/7
_shelx_space_group_comment
;
The symmetry employed for this shelxl refinement is uniquely defined
by the following loop, which should always be used as a source of
symmetry information in preference to the above space-group names.
They are only intended as comments.
;

loop_
_space_group_symop_operation_xyz
'x, y, z'
'-x, -y, -z'

loop_
_atom_site_label
_atom_site_type_symbol
_atom_site_fract_x
_atom_site_fract_y
_atom_site_fract_z
_atom_site_U_iso_or_equiv
_atom_site_adp_type
_atom_site_occupancy
_atom_site_site_symmetry_order
_atom_site_calc_flag
_atom_site_refinement_flags_posn
_atom_site_refinement_flags_adp
Ni1 Ni 0.35405(3) 0.83703(3) 0.30790(2) 0.03204(12) Uani 1 1 d . .
Ni2 Ni 0.58974(3) 0.65543(3) 0.23577(2) 0.03688(12) Uani 1 1 d . .
O2 O 0.53636(18) 0.75963(18) 0.33928(13) 0.0365(4) Uani 1 1 d . .
O3 O 0.43707(19) 0.78767(17) 0.18546(12) 0.0369(4) Uani 1 1 d . .
C1 C 0.3553(3) 0.7515(3) 0.14252(19) 0.0391(6) Uani 1 1 d . .
C6 C 0.2882(3) 0.6555(3) 0.1873(2) 0.0409(6) Uani 1 1 d . .
C5 C 0.1994(3) 0.6219(3) 0.1436(2) 0.0532(8) Uani 1 1 d . .
H5 H 0.1543 0.5588 0.1742 0.064 Uiso 1 1 calc R U
C7 C 0.3096(3) 0.5910(3) 0.2833(2) 0.0389(6) Uani 1 1 d . .
H7 H 0.2577 0.5251 0.3029 0.047 Uiso 1 1 calc R U
C2 C 0.3334(4) 0.8096(3) 0.0531(2) 0.0537(8) Uani 1 1 d . .
H2 H 0.3783 0.8725 0.0215 0.064 Uiso 1 1 calc R U
C4 C 0.1782(4) 0.6816(4) 0.0556(3) 0.0642(10) Uani 1 1 d . .
H4 H 0.1188 0.6591 0.0267 0.077 Uiso 1 1 calc R U
C3 C 0.2450(4) 0.7742(4) 0.0108(2) 0.0655(10) Uani 1 1 d . .
H3 H 0.2310 0.8140 -0.0488 0.079 Uiso 1 1 calc R U
N4 N 0.4499(2) 0.5383(2) 0.29557(16) 0.0377(5) Uani 1 1 d . .
C13 C 0.5123(3) 0.8268(2) 0.48318(18) 0.0348(6) Uani 1 1 d . .
C32 C 0.5883(3) 0.7699(2) 0.41068(18) 0.0344(6) Uani 1 1 d . .
C14 C 0.3735(3) 0.8851(3) 0.48764(19) 0.0383(6) Uani 1 1 d . .
H14 H 0.3364 0.9220 0.5379 0.046 Uiso 1 1 calc R U
C11 C 0.7038(3) 0.7792(3) 0.5631(2) 0.0486(7) Uani 1 1 d . .
H11 H 0.7413 0.7796 0.6142 0.058 Uiso 1 1 calc R U
C9 C 0.7237(3) 0.7238(3) 0.4160(2) 0.0423(7) Uani 1 1 d . .
H9 H 0.7767 0.6904 0.3677 0.051 Uiso 1 1 calc R U
C12 C 0.5742(3) 0.8296(3) 0.5577(2) 0.0425(7) Uani 1 1 d . .
H12 H 0.5246 0.8673 0.6050 0.051 Uiso 1 1 calc R U
C10 C 0.7796(3) 0.7269(3) 0.4907(2) 0.0488(7) Uani 1 1 d . .
H10 H 0.8689 0.6938 0.4930 0.059 Uiso 1 1 calc R U
N1 N 0.2977(2) 0.8905(2) 0.42915(16) 0.0374(5) Uani 1 1 d . .
C16 C 0.1172(3) 1.0116(3) 0.3498(2) 0.0517(8) Uani 1 1 d . .
H16A H 0.0215 1.0369 0.3570 0.062 Uiso 1 1 calc R U
H16B H 0.1565 1.0838 0.3229 0.062 Uiso 1 1 calc R U
C15 C 0.1600(3) 0.9551(3) 0.4433(2) 0.0474(7) Uani 1 1 d . .
H15A H 0.1533 1.0186 0.4779 0.057 Uiso 1 1 calc R U
H15B H 0.1031 0.8983 0.4779 0.057 Uiso 1 1 calc R U
C17 C 0.4434(3) 0.5059(3) 0.39765(19) 0.0437(7) Uani 1 1 d . .
H17A H 0.5230 0.5182 0.4158 0.052 Uiso 1 1 calc R U
H17B H 0.4342 0.4209 0.4206 0.052 Uiso 1 1 calc R U
C18 C 0.3218(3) 0.5913(3) 0.43517(19) 0.0434(7) Uani 1 1 d . .
H18A H 0.2555 0.5452 0.4718 0.052 Uiso 1 1 calc R U
H18B H 0.3459 0.6388 0.4731 0.052 Uiso 1 1 calc R U
N3 N 0.2714(2) 0.6724(2) 0.35168(15) 0.0359(5) Uani 1 1 d . .
C19 C 0.1251(3) 0.7143(3) 0.3706(2) 0.0488(7) Uani 1 1 d . .
H19A H 0.1018 0.7308 0.4325 0.059 Uiso 1 1 calc R U
H19B H 0.0809 0.6491 0.3680 0.059 Uiso 1 1 calc R U
C20 C 0.0753(3) 0.8289(3) 0.3025(2) 0.0511(8) Uani 1 1 d . .
H20A H 0.0745 0.8070 0.2441 0.061 Uiso 1 1 calc R U
H20B H -0.0151 0.8629 0.3257 0.061 Uiso 1 1 calc R U
N2 N 0.1588(2) 0.9227(2) 0.28709(19) 0.0429(6) Uani 1 1 d . .
N5 N 0.6223(3) 0.5651(2) 0.12991(18) 0.0478(6) Uani 1 1 d . .
C21 C 0.5035(3) 0.4288(3) 0.2528(2) 0.0501(8) Uani 1 1 d . .
H21A H 0.4357 0.3789 0.2638 0.060 Uiso 1 1 calc R U
H21B H 0.5785 0.3800 0.2819 0.060 Uiso 1 1 calc R U
C22 C 0.5472(4) 0.4642(3) 0.1495(2) 0.0543(8) Uani 1 1 d . .
H22A H 0.6026 0.3939 0.1270 0.065 Uiso 1 1 calc R U
H22B H 0.4700 0.4898 0.1177 0.065 Uiso 1 1 calc R U
O1 O 0.7205(2) 0.7678(3) 0.15633(18) 0.0574(6) Uani 1 1 d . .
C24 C 0.7778(4) 0.6812(4) 0.0200(3) 0.0611(9) Uani 1 1 d . .
C23 C 0.7829(3) 0.7725(3) 0.0669(2) 0.0567(8) Uani 1 1 d . .
N6 N 0.7412(3) 0.5306(3) 0.2915(2) 0.0567(7) Uani 1 1 d . .
C8 C 0.8381(3) 0.4681(3) 0.3121(2) 0.0503(8) Uani 1 1 d . .
S1 S 0.97592(11) 0.38264(12) 0.34329(9) 0.0848(4) Uani 1 1 d . .
C26 C 0.8524(4) 0.6829(4) -0.0684(3) 0.0758(11) Uani 1 1 d . .
H26 H 0.8522 0.6210 -0.0991 0.091 Uiso 1 1 calc R U
O4 O 0.4289(3) 1.0072(2) 0.25485(19) 0.0537(6) Uani 1 1 d . .
C27 C 0.8545(4) 0.8635(4) 0.0235(3) 0.0670(10) Uani 1 1 d . .
H27 H 0.8563 0.9252 0.0539 0.080 Uiso 1 1 calc R U
C28 C 0.9242(4) 0.8644(5) -0.0652(3) 0.0783(13) Uani 1 1 d . .
H28 H 0.9703 0.9276 -0.0937 0.094 Uiso 1 1 calc R U
C29 C 0.9253(4) 0.7721(5) -0.1110(3) 0.0841(14) Uani 1 1 d . .
H29 H 0.9742 0.7707 -0.1693 0.101 Uiso 1 1 calc R U
C30 C 0.6995(4) 0.5834(4) 0.0545(3) 0.0630(9) Uani 1 1 d . .
H30 H 0.7077 0.5281 0.0163 0.076 Uiso 1 1 calc R U
C25 C 0.4161(5) 1.0808(5) 0.1675(4) 0.1012(17) Uani 1 1 d . .
H25A H 0.4428 1.0307 0.1217 0.152 Uiso 1 1 calc R U
H25B H 0.4714 1.1414 0.1551 0.152 Uiso 1 1 calc R U
H25C H 0.3252 1.1207 0.1658 0.152 Uiso 1 1 calc R U
C31 C 0.7485(3) 0.0443(3) 0.2401(2) 0.0485(7) Uani 1 1 d . .
N8 N 0.7174(4) -0.0348(4) 0.2197(3) 0.0892(12) Uani 1 1 d . .
S2 S 0.78487(12) 0.15935(11) 0.26848(8) 0.0751(3) Uani 1 1 d . .
H1O H 0.724(4) 0.817(3) 0.181(3) 0.052(12) Uiso 1 1 d . .
H4O H 0.489(4) 0.992(4) 0.256(3) 0.052(15) Uiso 1 1 d . .
H2N H 0.154(4) 0.965(3) 0.235(3) 0.054(11) Uiso 1 1 d . .

loop_
_atom_site_aniso_label
_atom_site_aniso_U_11
_atom_site_aniso_U_22
_atom_site_aniso_U_33
_atom_site_aniso_U_23
_atom_site_aniso_U_13
_atom_site_aniso_U_12
Ni1 0.02701(19) 0.0357(2) 0.0307(2) -0.00583(14) -0.00377(13) -0.00125(14)
Ni2 0.0320(2) 0.0416(2) 0.0348(2) -0.01086(16) -0.00324(14) 0.00020(15)
O2 0.0283(9) 0.0470(11) 0.0342(10) -0.0134(8) -0.0063(7) 0.0004(8)
O3 0.0381(10) 0.0388(10) 0.0309(10) -0.0050(8) -0.0035(8) -0.0046(8)
C1 0.0417(16) 0.0424(15) 0.0305(14) -0.0096(12) -0.0092(11) 0.0037(12)
C6 0.0421(16) 0.0425(16) 0.0387(15) -0.0117(13) -0.0119(12) -0.0001(13)
C5 0.055(2) 0.0513(19) 0.059(2) -0.0179(16) -0.0223(16) -0.0029(15)
C7 0.0404(15) 0.0363(15) 0.0401(15) -0.0049(12) -0.0080(12) -0.0082(12)
C2 0.064(2) 0.0522(19) 0.0377(17) -0.0039(14) -0.0106(15) 0.0010(16)
C4 0.073(2) 0.066(2) 0.063(2) -0.0254(19) -0.0365(19) 0.0038(19)
C3 0.081(3) 0.071(2) 0.0429(19) -0.0114(17) -0.0312(18) 0.008(2)
N4 0.0407(13) 0.0340(12) 0.0352(12) -0.0046(10) -0.0089(10) -0.0001(10)
C13 0.0381(15) 0.0319(13) 0.0337(14) -0.0034(11) -0.0057(11) -0.0079(11)
C32 0.0323(14) 0.0359(14) 0.0337(14) -0.0036(11) -0.0050(11) -0.0070(11)
C14 0.0437(16) 0.0368(15) 0.0313(14) -0.0086(11) -0.0002(12) -0.0038(12)
C11 0.0526(19) 0.0554(19) 0.0452(17) -0.0067(14) -0.0208(14) -0.0170(15)
C9 0.0309(14) 0.0517(17) 0.0449(16) -0.0119(13) -0.0053(12) -0.0069(12)
C12 0.0521(18) 0.0407(15) 0.0375(15) -0.0085(12) -0.0092(13) -0.0112(13)
C10 0.0328(15) 0.0595(19) 0.0558(19) -0.0074(15) -0.0142(13) -0.0099(14)
N1 0.0299(12) 0.0432(13) 0.0361(12) -0.0101(10) -0.0020(9) -0.0001(10)
C16 0.0373(16) 0.0486(18) 0.066(2) -0.0164(16) -0.0106(14) 0.0077(13)
C15 0.0326(15) 0.0558(19) 0.0518(18) -0.0214(15) 0.0003(13) 0.0018(13)
C17 0.0486(17) 0.0416(16) 0.0350(15) 0.0012(12) -0.0098(12) -0.0023(13)
C18 0.0519(18) 0.0419(16) 0.0308(14) 0.0013(12) -0.0046(12) -0.0075(13)
N3 0.0318(12) 0.0395(12) 0.0336(12) -0.0033(10) -0.0052(9) -0.0046(10)
C19 0.0306(15) 0.0536(18) 0.061(2) -0.0131(15) 0.0019(13) -0.0099(13)
C20 0.0300(15) 0.0581(19) 0.066(2) -0.0149(16) -0.0139(14) -0.0004(13)
N2 0.0358(13) 0.0456(14) 0.0417(14) -0.0048(12) -0.0098(11) 0.0034(11)
N5 0.0466(15) 0.0525(15) 0.0421(14) -0.0171(12) -0.0007(11) -0.0009(12)
C21 0.056(2) 0.0370(16) 0.0541(19) -0.0124(14) -0.0074(15) 0.0001(14)
C22 0.061(2) 0.0478(18) 0.055(2) -0.0226(15) -0.0023(16) -0.0036(15)
O1 0.0520(14) 0.0637(16) 0.0601(15) -0.0262(13) 0.0113(11) -0.0203(12)
C24 0.059(2) 0.067(2) 0.052(2) -0.0124(17) -0.0011(16) -0.0050(18)
C23 0.0452(18) 0.063(2) 0.055(2) -0.0072(17) -0.0017(15) -0.0048(16)
N6 0.0439(16) 0.0613(18) 0.0636(18) -0.0222(15) -0.0166(13) 0.0108(14)
C8 0.0439(18) 0.0568(19) 0.0511(18) -0.0196(15) -0.0107(14) 0.0017(15)
S1 0.0529(6) 0.0977(8) 0.0954(8) -0.0187(7) -0.0322(6) 0.0214(6)
C26 0.078(3) 0.086(3) 0.055(2) -0.011(2) 0.001(2) -0.010(2)
O4 0.0516(17) 0.0478(14) 0.0572(16) -0.0054(11) -0.0012(13) -0.0110(12)
C27 0.052(2) 0.072(2) 0.071(2) -0.005(2) -0.0076(18) -0.0115(18)
C28 0.054(2) 0.099(3) 0.070(3) 0.009(2) -0.0059(19) -0.018(2)
C29 0.065(3) 0.122(4) 0.051(2) -0.001(3) 0.0029(19) -0.014(3)
C30 0.070(2) 0.063(2) 0.055(2) -0.0215(18) -0.0024(18) -0.0053(18)
C25 0.095(4) 0.090(3) 0.100(4) 0.039(3) -0.026(3) -0.029(3)
C31 0.0384(16) 0.057(2) 0.0457(17) -0.0012(15) -0.0029(13) -0.0116(14)
N8 0.103(3) 0.075(2) 0.101(3) -0.024(2) -0.011(2) -0.037(2)
S2 0.0735(7) 0.0761(7) 0.0783(7) -0.0207(6) -0.0075(5) -0.0166(5)

loop_
_atom_type_symbol
_atom_type_description
_atom_type_scat_dispersion_real
_atom_type_scat_dispersion_imag
_atom_type_scat_source
C C 0.0033 0.0016 'International Tables Vol C Tables 4.2.6.8 and 6.1.1.4'
H H 0.0000 0.0000 'International Tables Vol C Tables 4.2.6.8 and 6.1.1.4'
N N 0.0061 0.0033 'International Tables Vol C Tables 4.2.6.8 and 6.1.1.4'
O O 0.0106 0.0060 'International Tables Vol C Tables 4.2.6.8 and 6.1.1.4'
Ni Ni 0.3393 1.1124 'International Tables Vol C Tables 4.2.6.8 and 6.1.1.4'
S S 0.1246 0.1234 'International Tables Vol C Tables 4.2.6.8 and 6.1.1.4'

loop_
_geom_angle_atom_site_label_1
_geom_angle_atom_site_label_2
_geom_angle_atom_site_label_3
_geom_angle
N1 Ni1 O2 91.84(9)
N1 Ni1 O3 171.84(9)
O2 Ni1 O3 81.53(8)
N1 Ni1 N2 82.84(10)
O2 Ni1 N2 174.69(9)
O3 Ni1 N2 103.77(9)
N1 Ni1 N3 95.13(9)
O2 Ni1 N3 96.26(8)
O3 Ni1 N3 90.34(8)
N2 Ni1 N3 84.24(10)
N1 Ni1 O4 87.48(10)
O2 Ni1 O4 87.20(10)
O3 Ni1 O4 87.46(9)
N2 Ni1 O4 92.57(11)
N3 Ni1 O4 175.59(10)
N5 Ni2 N6 88.52(11)
N5 Ni2 O3 94.95(9)
N6 Ni2 O3 176.47(10)
N5 Ni2 O1 87.89(11)
N6 Ni2 O1 92.00(12)
O3 Ni2 O1 87.49(9)
N5 Ni2 O2 173.52(9)
N6 Ni2 O2 97.84(10)
O3 Ni2 O2 78.70(7)
O1 Ni2 O2 93.10(9)
N5 Ni2 N4 83.93(10)
N6 Ni2 N4 92.33(11)
O3 Ni2 N4 88.68(8)
O1 Ni2 N4 170.64(10)
O2 Ni2 N4 94.52(8)
C32 O2 Ni1 126.98(17)
C32 O2 Ni2 136.60(17)
Ni1 O2 Ni2 96.09(8)
C1 O3 Ni1 115.29(16)
C1 O3 Ni2 116.85(17)
Ni1 O3 Ni2 96.37(8)
O3 C1 C2 121.0(3)
O3 C1 C6 120.7(2)
C2 C1 C6 118.3(3)
C5 C6 C1 120.3(3)
C5 C6 C7 120.0(3)
C1 C6 C7 119.7(3)
C4 C5 C6 120.3(3)
C4 C5 H5 119.8
C6 C5 H5 119.8
N4 C7 N3 101.3(2)
N4 C7 C6 115.2(2)
N3 C7 C6 113.8(2)
N4 C7 H7 108.7
N3 C7 H7 108.7
C6 C7 H7 108.7
C3 C2 C1 120.4(3)
C3 C2 H2 119.8
C1 C2 H2 119.8
C3 C4 C5 119.7(3)
C3 C4 H4 120.2
C5 C4 H4 120.2
C4 C3 C2 121.0(3)
C4 C3 H3 119.5
C2 C3 H3 119.5
C7 N4 C17 102.8(2)
C7 N4 C21 112.7(2)
C17 N4 C21 111.6(2)
C7 N4 Ni2 116.10(17)
C17 N4 Ni2 110.79(18)
C21 N4 Ni2 103.16(18)
C12 C13 C32 118.8(3)
C12 C13 C14 115.5(3)
C32 C13 C14 125.7(3)
O2 C32 C9 119.8(2)
O2 C32 C13 122.6(2)
C9 C32 C13 117.6(3)
N1 C14 C13 126.1(3)
N1 C14 H14 117.0
C13 C14 H14 117.0
C12 C11 C10 119.0(3)
C12 C11 H11 120.5
C10 C11 H11 120.5
C10 C9 C32 121.6(3)
C10 C9 H9 119.2
C32 C9 H9 119.2
C11 C12 C13 122.3(3)
C11 C12 H12 118.9
C13 C12 H12 118.9
C9 C10 C11 120.6(3)
C9 C10 H10 119.7
C11 C10 H10 119.7
C14 N1 C15 119.1(2)
C14 N1 Ni1 125.87(19)
C15 N1 Ni1 114.57(19)
N2 C16 C15 110.8(3)
N2 C16 H16A 109.5
C15 C16 H16A 109.5
N2 C16 H16B 109.5
C15 C16 H16B 109.5
H16A C16 H16B 108.1
N1 C15 C16 108.3(2)
N1 C15 H15A 110.0
C16 C15 H15A 110.0
N1 C15 H15B 110.0
C16 C15 H15B 110.0
H15A C15 H15B 108.4
N4 C17 C18 105.5(2)
N4 C17 H17A 110.6
C18 C17 H17A 110.6
N4 C17 H17B 110.6
C18 C17 H17B 110.6
H17A C17 H17B 108.8
N3 C18 C17 104.6(2)
N3 C18 H18A 110.8
C17 C18 H18A 110.8
N3 C18 H18B 110.8
C17 C18 H18B 110.8
H18A C18 H18B 108.9
C18 N3 C7 102.3(2)
C18 N3 C19 110.6(2)
C7 N3 C19 112.6(2)
C18 N3 Ni1 112.80(18)
C7 N3 Ni1 113.21(16)
C19 N3 Ni1 105.53(18)
N3 C19 C20 112.7(2)
N3 C19 H19A 109.0
C20 C19 H19A 109.0
N3 C19 H19B 109.0
C20 C19 H19B 109.0
H19A C19 H19B 107.8
N2 C20 C19 111.9(3)
N2 C20 H20A 109.2
C19 C20 H20A 109.2
N2 C20 H20B 109.2
C19 C20 H20B 109.2
H20A C20 H20B 107.9
C20 N2 C16 115.3(3)
C20 N2 Ni1 109.63(19)
C16 N2 Ni1 105.49(19)
C20 N2 H2N 109(3)
C16 N2 H2N 104(3)
Ni1 N2 H2N 114(3)
C30 N5 C22 119.4(3)
C30 N5 Ni2 127.9(3)
C22 N5 Ni2 112.68(19)
N4 C21 C22 112.0(3)
N4 C21 H21A 109.2
C22 C21 H21A 109.2
N4 C21 H21B 109.2
C22 C21 H21B 109.2
H21A C21 H21B 107.9
N5 C22 C21 109.9(3)
N5 C22 H22A 109.7
C21 C22 H22A 109.7
N5 C22 H22B 109.7
C21 C22 H22B 109.7
H22A C22 H22B 108.2
C23 O1 Ni2 130.2(2)
C23 O1 H1O 119(3)
Ni2 O1 H1O 110(3)
C23 C24 C26 118.1(4)
C23 C24 C30 125.7(3)
C26 C24 C30 116.2(4)
O1 C23 C27 120.9(4)
O1 C23 C24 119.7(3)
C27 C23 C24 119.4(3)
C8 N6 Ni2 170.1(3)
N6 C8 S1 178.1(3)
C29 C26 C24 122.5(4)
C29 C26 H26 118.7
C24 C26 H26 118.7
C25 O4 Ni1 124.9(3)
C25 O4 H4O 106(4)
Ni1 O4 H4O 104(4)
C23 C27 C28 121.1(4)
C23 C27 H27 119.5
C28 C27 H27 119.5
C29 C28 C27 120.5(4)
C29 C28 H28 119.8
C27 C28 H28 119.8
C26 C29 C28 118.4(4)
C26 C29 H29 120.8
C28 C29 H29 120.8
N5 C30 C24 128.0(3)
N5 C30 H30 116.0
C24 C30 H30 116.0
O4 C25 H25A 109.5
O4 C25 H25B 109.5
H25A C25 H25B 109.5
O4 C25 H25C 109.5
H25A C25 H25C 109.5
H25B C25 H25C 109.5
N8 C31 S2 177.2(4)

loop_
_geom_bond_atom_site_label_1
_geom_bond_atom_site_label_2
_geom_bond_distance
Ni1 N1 2.002(2)
Ni1 O2 2.0084(18)
Ni1 O3 2.0330(19)
Ni1 N2 2.105(2)
Ni1 N3 2.151(2)
Ni1 O4 2.174(3)
Ni2 N5 2.032(3)
Ni2 N6 2.047(3)
Ni2 O3 2.0642(19)
Ni2 O1 2.091(2)
Ni2 O2 2.0973(19)
Ni2 N4 2.127(2)
O2 C32 1.331(3)
O3 C1 1.344(3)
C1 C2 1.393(4)
C1 C6 1.399(4)
C6 C5 1.394(4)
C6 C7 1.496(4)
C5 C4 1.377(5)
C5 H5 0.9300
C7 N4 1.485(4)
C7 N3 1.487(4)
C7 H7 0.9800
C2 C3 1.388(5)
C2 H2 0.9300
C4 C3 1.368(6)
C4 H4 0.9300
C3 H3 0.9300
N4 C17 1.487(4)
N4 C21 1.490(4)
C13 C12 1.407(4)
C13 C32 1.421(4)
C13 C14 1.452(4)
C32 C9 1.406(4)
C14 N1 1.274(4)
C14 H14 0.9300
C11 C12 1.359(4)
C11 C10 1.392(5)
C11 H11 0.9300
C9 C10 1.373(4)
C9 H9 0.9300
C12 H12 0.9300
C10 H10 0.9300
N1 C15 1.465(4)
C16 N2 1.486(4)
C16 C15 1.512(5)
C16 H16A 0.9700
C16 H16B 0.9700
C15 H15A 0.9700
C15 H15B 0.9700
C17 C18 1.523(4)
C17 H17A 0.9700
C17 H17B 0.9700
C18 N3 1.487(4)
C18 H18A 0.9700
C18 H18B 0.9700
N3 C19 1.489(4)
C19 C20 1.521(5)
C19 H19A 0.9700
C19 H19B 0.9700
C20 N2 1.475(4)
C20 H20A 0.9700
C20 H20B 0.9700
N2 H2N 0.82(4)
N5 C30 1.264(4)
N5 C22 1.475(4)
C21 C22 1.520(5)
C21 H21A 0.9700
C21 H21B 0.9700
C22 H22A 0.9700
C22 H22B 0.9700
O1 C23 1.375(4)
O1 H1O 0.75(4)
C24 C23 1.403(5)
C24 C26 1.409(5)
C24 C30 1.467(5)
C23 C27 1.379(5)
N6 C8 1.152(4)
C8 S1 1.634(3)
C26 C29 1.370(6)
C26 H26 0.9300
O4 C25 1.398(5)
O4 H4O 0.62(4)
C27 C28 1.393(6)
C27 H27 0.9300
C28 C29 1.386(7)
C28 H28 0.9300
C29 H29 0.9300
C30 H30 0.9300
C25 H25A 0.9600
C25 H25B 0.9600
C25 H25C 0.9600
C31 N8 1.145(5)
C31 S2 1.610(4)

loop_
_geom_torsion_atom_site_label_1
_geom_torsion_atom_site_label_2
_geom_torsion_atom_site_label_3
_geom_torsion_atom_site_label_4
_geom_torsion
Ni1 O3 C1 C2 123.0(3)
Ni2 O3 C1 C2 -124.9(3)
Ni1 O3 C1 C6 -56.0(3)
Ni2 O3 C1 C6 56.2(3)
O3 C1 C6 C5 177.4(3)
C2 C1 C6 C5 -1.6(4)
O3 C1 C6 C7 -1.2(4)
C2 C1 C6 C7 179.9(3)
C1 C6 C5 C4 0.9(5)
C7 C6 C5 C4 179.4(3)
C5 C6 C7 N4 125.8(3)
C1 C6 C7 N4 -55.7(4)
C5 C6 C7 N3 -117.9(3)
C1 C6 C7 N3 60.7(4)
O3 C1 C2 C3 -177.6(3)
C6 C1 C2 C3 1.3(5)
C6 C5 C4 C3 0.2(6)
C5 C4 C3 C2 -0.4(6)
C1 C2 C3 C4 -0.3(6)
N3 C7 N4 C17 44.9(2)
C6 C7 N4 C17 168.2(2)
N3 C7 N4 C21 165.2(2)
C6 C7 N4 C21 -71.6(3)
N3 C7 N4 Ni2 -76.2(2)
C6 C7 N4 Ni2 47.1(3)
Ni1 O2 C32 C9 -171.24(19)
Ni2 O2 C32 C9 17.1(4)
Ni1 O2 C32 C13 8.5(4)
Ni2 O2 C32 C13 -163.17(19)
C12 C13 C32 O2 177.7(2)
C14 C13 C32 O2 -3.1(4)
C12 C13 C32 C9 -2.5(4)
C14 C13 C32 C9 176.7(3)
C12 C13 C14 N1 -178.1(3)
C32 C13 C14 N1 2.6(4)
O2 C32 C9 C10 -176.6(3)
C13 C32 C9 C10 3.6(4)
C10 C11 C12 C13 2.5(5)
C32 C13 C12 C11 -0.5(4)
C14 C13 C12 C11 -179.8(3)
C32 C9 C10 C11 -1.7(5)
C12 C11 C10 C9 -1.4(5)
C13 C14 N1 C15 -178.9(3)
C13 C14 N1 Ni1 -7.5(4)
C14 N1 C15 C16 147.9(3)
Ni1 N1 C15 C16 -24.5(3)
N2 C16 C15 N1 45.0(4)
C7 N4 C17 C18 -25.5(3)
C21 N4 C17 C18 -146.5(3)
Ni2 N4 C17 C18 99.2(2)
N4 C17 C18 N3 -3.4(3)
C17 C18 N3 C7 30.9(3)
C17 C18 N3 C19 151.0(3)
C17 C18 N3 Ni1 -91.0(2)
N4 C7 N3 C18 -47.2(2)
C6 C7 N3 C18 -171.4(2)
N4 C7 N3 C19 -165.9(2)
C6 C7 N3 C19 69.8(3)
N4 C7 N3 Ni1 74.5(2)
C6 C7 N3 Ni1 -49.8(3)
C18 N3 C19 C20 159.9(3)
C7 N3 C19 C20 -86.4(3)
Ni1 N3 C19 C20 37.6(3)
N3 C19 C20 N2 -45.8(4)
C19 C20 N2 C16 -90.6(3)
C19 C20 N2 Ni1 28.3(3)
C15 C16 N2 C20 78.2(3)
C15 C16 N2 Ni1 -42.8(3)
C7 N4 C21 C22 81.1(3)
C17 N4 C21 C22 -163.8(3)
Ni2 N4 C21 C22 -44.9(3)
C30 N5 C22 C21 159.1(3)
Ni2 N5 C22 C21 -18.7(3)
N4 C21 C22 N5 44.0(4)
Ni2 O1 C23 C27 172.7(3)
Ni2 O1 C23 C24 -9.6(5)
C26 C24 C23 O1 -174.5(4)
C30 C24 C23 O1 6.3(6)
C26 C24 C23 C27 3.3(6)
C30 C24 C23 C27 -176.0(4)
C23 C24 C26 C29 -2.3(6)
C30 C24 C26 C29 177.0(4)
O1 C23 C27 C28 176.2(4)
C24 C23 C27 C28 -1.5(6)
C23 C27 C28 C29 -1.4(6)
C24 C26 C29 C28 -0.5(7)
C27 C28 C29 C26 2.4(7)
C22 N5 C30 C24 176.9(4)
Ni2 N5 C30 C24 -5.6(6)
C23 C24 C30 N5 1.5(7)
C26 C24 C30 N5 -177.7(4)
